data_1572770
loop_
_publ_author_name
'Zhang, Chonghe'
'Gilliard, Jr, Robert J'
'Cummins, Christopher C.'

_publ_section_title
;
 Arene extrusion as an approach to reductive elimination at boron:
 implication of carbene-ligated haloborylene as a transient reactive
 intermediate.
;
_journal_issue 43
_journal_name_full 'Chemical science'
_journal_page_first 17873
_journal_page_last 17880
_journal_paper_doi 10.1039/d4sc05524a
_journal_volume 15
_journal_year 2024
_chemical_formula_moiety 'Cl, 3(C H2 Cl2), C33 H42 B N2'
_chemical_formula_sum 'C36 H48 B Cl7 N2'
_chemical_formula_weight 767.72
_space_group_crystal_system triclinic
_space_group_IT_number 2
_space_group_name_Hall '-P 1'
_space_group_name_H-M_alt 'P -1'
_atom_sites_solution_hydrogens geom
_audit_creation_date 2023-07-12
_audit_creation_method
;
Olex2 1.5
(compiled 2023.03.06 svn.rbb2c1857 for OlexSys, GUI svn.r6748)
;
_audit_update_record
;
2023-09-26 deposited with the CCDC.	2024-10-02 downloaded from the CCDC.
;
_cell_angle_alpha 108.946(3)
_cell_angle_beta 93.723(2)
_cell_angle_gamma 95.092(3)
_cell_formula_units_Z 2
_cell_length_a 11.7206(8)
_cell_length_b 12.0045(8)
_cell_length_c 15.0853(10)
_cell_measurement_reflns_used 28584
_cell_measurement_temperature 100.00
_cell_measurement_theta_max 61.557
_cell_measurement_theta_min 15.598
_cell_volume 1989.7(2)
_computing_cell_refinement 'SAINT V8.40B (?, 2016)'
_computing_data_reduction 'SAINT V8.40B (?, 2016)'
_computing_molecular_graphics 'Olex2 1.5 (Dolomanov et al., 2009)'
_computing_publication_material 'Olex2 1.5 (Dolomanov et al., 2009)'
_computing_structure_refinement 'XL  (Sheldrick, 2008)'
_computing_structure_solution 'SHELXT 2018/2 (Sheldrick, 2018)'
_diffrn_ambient_temperature 100.00
_diffrn_measured_fraction_theta_full 0.994
_diffrn_measured_fraction_theta_max 0.977
_diffrn_measurement_device_type 'Bruker APEX-II CCD'
_diffrn_measurement_method '\f and \w scans'
_diffrn_radiation_type MoK\a
_diffrn_radiation_wavelength 0.71073
_diffrn_reflns_av_R_equivalents 0.0225
_diffrn_reflns_av_unetI/netI 0.0293
_diffrn_reflns_Laue_measured_fraction_full 0.994
_diffrn_reflns_Laue_measured_fraction_max 0.977
_diffrn_reflns_limit_h_max 16
_diffrn_reflns_limit_h_min -17
_diffrn_reflns_limit_k_max 17
_diffrn_reflns_limit_k_min -17
_diffrn_reflns_limit_l_max 21
_diffrn_reflns_limit_l_min -21
_diffrn_reflns_number 28466
_diffrn_reflns_point_group_measured_fraction_full 0.994
_diffrn_reflns_point_group_measured_fraction_max 0.977
_diffrn_reflns_theta_full 25.242
_diffrn_reflns_theta_max 31.070
_diffrn_reflns_theta_min 1.434
_diffrn_source_current 1.4
_diffrn_source_power 0.07
_diffrn_source_voltage 50.0
_diffrn_standards_number 0
_exptl_absorpt_coefficient_mu 0.526
_exptl_absorpt_correction_T_max 0.7462
_exptl_absorpt_correction_T_min 0.6822
_exptl_absorpt_correction_type multi-scan
_exptl_absorpt_process_details
;
SADABS-2016/2 (Bruker,2016/2) was used for absorption correction.
wR2(int) was 0.0671 before and 0.0353 after correction.
The Ratio of minimum to maximum transmission is 0.9142.
The \l/2 correction factor is Not present.
;
_exptl_crystal_colour colourless
_exptl_crystal_colour_primary colourless
_exptl_crystal_density_diffrn 1.281
_exptl_crystal_description block
_exptl_crystal_F_000 804
_exptl_crystal_size_max 0.122
_exptl_crystal_size_mid 0.083
_exptl_crystal_size_min 0.023
_refine_diff_density_max 1.699
_refine_diff_density_min -1.445
_refine_diff_density_rms 0.071
_refine_ls_extinction_method none
_refine_ls_goodness_of_fit_ref 1.032
_refine_ls_hydrogen_treatment constr
_refine_ls_matrix_type full
_refine_ls_number_parameters 427
_refine_ls_number_reflns 12481
_refine_ls_number_restraints 0
_refine_ls_restrained_S_all 1.032
_refine_ls_R_factor_all 0.0462
_refine_ls_R_factor_gt 0.0400
_refine_ls_shift/su_max 0.001
_refine_ls_shift/su_mean 0.000
_refine_ls_structure_factor_coef Fsqd
_refine_ls_weighting_details 'w=1/[\s^2^(Fo^2^)+(0.0413P)^2^+1.4508P] where P=(Fo^2^+2Fc^2^)/3'
_refine_ls_weighting_scheme calc
_refine_ls_wR_factor_gt 0.0982
_refine_ls_wR_factor_ref 0.1031
_reflns_Friedel_coverage 0.000
_reflns_number_gt 11008
_reflns_number_total 12481
_reflns_threshold_expression 'I > 2\s(I)'
_cod_data_source_file d4sc05524a3.cif
_cod_data_source_block 6
_cod_depositor_comments 'Adding full bibliography for 1572763--1572772.cif.'
_cod_database_code 1572770
_shelx_shelxl_version_number 2016/6
_shelx_space_group_comment
;
The symmetry employed for this shelxl refinement is uniquely defined
by the following loop, which should always be used as a source of
symmetry information in preference to the above space-group names.
They are only intended as comments.
;
_shelx_estimated_absorpt_t_max 0.988
_shelx_estimated_absorpt_t_min 0.939
_olex2_refinement_description
;
1. Fixed Uiso
 At 1.2 times of:
  All C(H) groups, All C(H,H) groups
 At 1.5 times of:
  All C(H,H,H) groups
2.a Secondary CH2 refined with riding coordinates:
 C35(H35A,H35B), C34(H34A,H34B), C36(H36A,H36B)
2.b Aromatic/amide H refined with riding coordinates:
 C15(H15), C14(H14), C20(H20), C29(H29), C27(H27), C18(H18)
2.c Idealised Me refined as rotating group:
 C22(H22A,H22B,H22C), C8(H8A,H8B,H8C), C6(H6A,H6B,H6C), C31(H31A,H31B,H31C),
 C3(H3A,H3B,H3C), C4(H4A,H4B,H4C), C32(H32A,H32B,H32C), C23(H23A,H23B,H23C),
 C11(H11A,H11B,H11C), C12(H12A,H12B,H12C), C33(H33A,H33B,H33C), C24(H24A,H24B,
 H24C)
;
_olex2_submission_special_instructions 'No special instructions were received'

loop_
_space_group_symop_operation_xyz
'x, y, z'
'-x, -y, -z'

loop_
_atom_site_label
_atom_site_type_symbol
_atom_site_fract_x
_atom_site_fract_y
_atom_site_fract_z
_atom_site_U_iso_or_equiv
_atom_site_adp_type
_atom_site_occupancy
_atom_site_site_symmetry_order
_atom_site_calc_flag
_atom_site_refinement_flags_posn
_atom_site_refinement_flags_adp
_atom_site_refinement_flags_occupancy
_atom_site_disorder_assembly
_atom_site_disorder_group
Cl1 Cl 0.51728(3) 0.17021(3) -0.08149(2) 0.01752(6) Uani 1 1 d . . . . .
Cl7 Cl 0.18882(3) 0.90692(3) 0.92651(2) 0.02470(7) Uani 1 1 d . . . . .
Cl6 Cl 0.32687(3) 0.78034(3) 0.77978(3) 0.02739(8) Uani 1 1 d . . . . .
Cl5 Cl 0.51423(3) 0.23229(3) -0.33548(3) 0.03059(8) Uani 1 1 d . . . . .
Cl4 Cl 0.42736(4) -0.00973(4) -0.35423(5) 0.04763(13) Uani 1 1 d . . . . .
Cl2 Cl 0.18202(4) 0.10850(5) -0.20591(4) 0.04894(12) Uani 1 1 d . . . . .
Cl3 Cl 0.21374(6) 0.31990(6) -0.26116(5) 0.06589(18) Uani 1 1 d . . . . .
N2 N 0.30785(8) 0.26231(9) 0.14738(7) 0.01192(17) Uani 1 1 d . . . . .
N1 N 0.29476(8) 0.14875(9) 0.23253(7) 0.01201(17) Uani 1 1 d . . . . .
C5 C 0.08656(10) 0.31918(10) 0.35257(8) 0.01272(19) Uani 1 1 d . . . . .
C13 C 0.26353(10) 0.25241(10) 0.22559(8) 0.01147(19) Uani 1 1 d . . . . .
C1 C 0.06984(10) 0.40557(10) 0.29991(8) 0.0131(2) Uani 1 1 d . . . . .
C30 C 0.37504(10) 0.43895(11) 0.10863(8) 0.0140(2) Uani 1 1 d . . . . .
C26 C 0.17860(10) 0.33850(10) 0.05418(8) 0.0136(2) Uani 1 1 d . . . . .
C25 C 0.28651(10) 0.35081(10) 0.10447(8) 0.01237(19) Uani 1 1 d . . . . .
C2 C 0.16641(10) 0.48919(10) 0.31892(8) 0.0134(2) Uani 1 1 d . . . . .
C15 C 0.36621(10) 0.16634(11) 0.10587(8) 0.0142(2) Uani 1 1 d . . . . .
H15 H 0.404492 0.152879 0.050357 0.017 Uiso 1 1 calc R U . . .
C14 C 0.35837(10) 0.09530(11) 0.15944(8) 0.0145(2) Uani 1 1 d . . . . .
H14 H 0.390394 0.022657 0.148889 0.017 Uiso 1 1 calc R U . . .
C21 C 0.30692(10) 0.14815(10) 0.39566(8) 0.0143(2) Uani 1 1 d . . . . .
C17 C 0.18145(10) -0.00650(11) 0.27145(8) 0.0149(2) Uani 1 1 d . . . . .
C16 C 0.26054(10) 0.09653(10) 0.30207(8) 0.01263(19) Uani 1 1 d . . . . .
C22 C 0.40040(11) 0.25099(11) 0.42785(9) 0.0176(2) Uani 1 1 d . . . . .
H22A H 0.430745 0.264849 0.372835 0.026 Uiso 1 1 calc R U . . .
H22B H 0.462538 0.232983 0.465874 0.026 Uiso 1 1 calc R U . . .
H22C H 0.368826 0.322136 0.465806 0.026 Uiso 1 1 calc R U . . .
C8 C 0.37557(11) 0.52637(11) 0.39224(9) 0.0182(2) Uani 1 1 d . . . . .
H8A H 0.397592 0.516639 0.328822 0.027 Uiso 1 1 calc R U . . .
H8B H 0.429525 0.491001 0.424594 0.027 Uiso 1 1 calc R U . . .
H8C H 0.377639 0.610991 0.427798 0.027 Uiso 1 1 calc R U . . .
C6 C 0.00393(10) 0.20594(11) 0.32027(9) 0.0167(2) Uani 1 1 d . . . . .
H6A H -0.073968 0.224882 0.334226 0.025 Uiso 1 1 calc R U . . .
H6B H 0.027751 0.152573 0.353439 0.025 Uiso 1 1 calc R U . . .
H6C H 0.004601 0.167161 0.252283 0.025 Uiso 1 1 calc R U . . .
C7 C 0.25506(10) 0.46531(10) 0.38531(8) 0.0132(2) Uani 1 1 d . . . . .
C20 C 0.26651(11) 0.09771(12) 0.46097(9) 0.0183(2) Uani 1 1 d . . . . .
H20 H 0.294607 0.133203 0.525530 0.022 Uiso 1 1 calc R U . . .
C10 C 0.20778(11) 0.46159(11) 0.47552(8) 0.0149(2) Uani 1 1 d . . . . .
C9 C 0.11545(10) 0.38105(11) 0.45750(8) 0.0142(2) Uani 1 1 d . . . . .
C29 C 0.34978(11) 0.52352(11) 0.06678(9) 0.0164(2) Uani 1 1 d . . . . .
H29 H 0.407672 0.585759 0.070105 0.020 Uiso 1 1 calc R U . . .
C27 C 0.15787(10) 0.42446(11) 0.01334(8) 0.0157(2) Uani 1 1 d . . . . .
H27 H 0.084977 0.419139 -0.020144 0.019 Uiso 1 1 calc R U . . .
C28 C 0.24158(11) 0.51847(11) 0.02032(9) 0.0165(2) Uani 1 1 d . . . . .
C31 C 0.09200(11) 0.23161(11) 0.03905(9) 0.0170(2) Uani 1 1 d . . . . .
H31A H 0.121585 0.160541 -0.001221 0.026 Uiso 1 1 calc R U . . .
H31B H 0.019348 0.242402 0.008594 0.026 Uiso 1 1 calc R U . . .
H31C H 0.078844 0.222476 0.099938 0.026 Uiso 1 1 calc R U . . .
C18 C 0.14608(11) -0.05455(11) 0.33905(9) 0.0183(2) Uani 1 1 d . . . . .
H18 H 0.092989 -0.124521 0.319908 0.022 Uiso 1 1 calc R U . . .
C3 C -0.02970(11) 0.39536(12) 0.22905(9) 0.0177(2) Uani 1 1 d . . . . .
H3A H -0.064277 0.312585 0.202948 0.027 Uiso 1 1 calc R U . . .
H3B H -0.002564 0.421634 0.178182 0.027 Uiso 1 1 calc R U . . .
H3C H -0.087336 0.445188 0.259670 0.027 Uiso 1 1 calc R U . . .
C4 C 0.18396(12) 0.58347(11) 0.27419(9) 0.0189(2) Uani 1 1 d . . . . .
H4A H 0.133455 0.560996 0.215291 0.028 Uiso 1 1 calc R U . . .
H4B H 0.264377 0.592040 0.260849 0.028 Uiso 1 1 calc R U . . .
H4C H 0.165509 0.658959 0.317228 0.028 Uiso 1 1 calc R U . . .
C35 C 0.32942(12) 0.89554(13) 0.88928(10) 0.0219(2) Uani 1 1 d . . . . .
H35A H 0.360605 0.971728 0.883033 0.026 Uiso 1 1 calc R U . . .
H35B H 0.380702 0.879314 0.937314 0.026 Uiso 1 1 calc R U . . .
C32 C 0.49526(11) 0.44109(12) 0.15143(9) 0.0184(2) Uani 1 1 d . . . . .
H32A H 0.491731 0.411631 0.204761 0.028 Uiso 1 1 calc R U . . .
H32B H 0.533603 0.522555 0.173398 0.028 Uiso 1 1 calc R U . . .
H32C H 0.538694 0.390463 0.103990 0.028 Uiso 1 1 calc R U . . .
C23 C 0.13473(12) -0.06398(12) 0.16953(9) 0.0215(2) Uani 1 1 d . . . . .
H23A H 0.110351 -0.003261 0.144327 0.032 Uiso 1 1 calc R U . . .
H23B H 0.068666 -0.122453 0.164684 0.032 Uiso 1 1 calc R U . . .
H23C H 0.194807 -0.103580 0.133367 0.032 Uiso 1 1 calc R U . . .
C11 C 0.03981(12) 0.35409(12) 0.52612(9) 0.0196(2) Uani 1 1 d . . . . .
H11A H -0.039185 0.367960 0.511186 0.029 Uiso 1 1 calc R U . . .
H11B H 0.068159 0.405687 0.590157 0.029 Uiso 1 1 calc R U . . .
H11C H 0.041024 0.270999 0.521878 0.029 Uiso 1 1 calc R U . . .
C12 C 0.25821(12) 0.54926(13) 0.56882(9) 0.0226(3) Uani 1 1 d . . . . .
H12A H 0.339460 0.539347 0.579690 0.034 Uiso 1 1 calc R U . . .
H12B H 0.216186 0.535644 0.619135 0.034 Uiso 1 1 calc R U . . .
H12C H 0.251890 0.629980 0.568473 0.034 Uiso 1 1 calc R U . . .
C19 C 0.18643(11) -0.00285(12) 0.43414(9) 0.0196(2) Uani 1 1 d . . . . .
C33 C 0.21694(12) 0.61089(13) -0.02396(11) 0.0233(3) Uani 1 1 d . . . . .
H33A H 0.273410 0.681178 0.003674 0.035 Uiso 1 1 calc R U . . .
H33B H 0.139363 0.632867 -0.012345 0.035 Uiso 1 1 calc R U . . .
H33C H 0.222052 0.578684 -0.091975 0.035 Uiso 1 1 calc R U . . .
C34 C 0.54575(13) 0.09938(13) -0.31772(11) 0.0245(3) Uani 1 1 d . . . . .
H34A H 0.611176 0.069842 -0.353304 0.029 Uiso 1 1 calc R U . . .
H34B H 0.569092 0.115665 -0.250039 0.029 Uiso 1 1 calc R U . . .
C24 C 0.14635(15) -0.05684(16) 0.50595(11) 0.0314(3) Uani 1 1 d . . . . .
H24A H 0.189123 -0.123962 0.504115 0.047 Uiso 1 1 calc R U . . .
H24B H 0.063903 -0.084515 0.491370 0.047 Uiso 1 1 calc R U . . .
H24C H 0.160009 0.002920 0.568936 0.047 Uiso 1 1 calc R U . . .
B1 B 0.20214(11) 0.34131(11) 0.30396(9) 0.0122(2) Uani 1 1 d . . . . .
C36 C 0.27116(15) 0.24031(17) -0.19270(12) 0.0340(3) Uani 1 1 d . . . . .
H36A H 0.280636 0.290791 -0.125565 0.041 Uiso 1 1 calc R U . . .
H36B H 0.348189 0.220529 -0.211583 0.041 Uiso 1 1 calc R U . . .

loop_
_atom_site_aniso_label
_atom_site_aniso_U_11
_atom_site_aniso_U_22
_atom_site_aniso_U_33
_atom_site_aniso_U_23
_atom_site_aniso_U_13
_atom_site_aniso_U_12
Cl1 0.02115(14) 0.01621(13) 0.01640(12) 0.00636(10) 0.00435(10) 0.00310(10)
Cl7 0.02402(15) 0.02418(15) 0.02111(14) 0.00211(12) 0.00215(12) -0.00129(12)
Cl6 0.02326(16) 0.02779(17) 0.02435(16) 0.00008(13) 0.00087(12) 0.00166(13)
Cl5 0.03386(19) 0.02641(17) 0.03650(19) 0.01973(15) -0.00270(15) -0.00140(14)
Cl4 0.0338(2) 0.02440(18) 0.0878(4) 0.0215(2) 0.0142(2) 0.00316(16)
Cl2 0.0401(2) 0.0646(3) 0.0512(3) 0.0289(3) 0.0165(2) 0.0079(2)
Cl3 0.0783(4) 0.0584(3) 0.0696(4) 0.0324(3) -0.0151(3) 0.0264(3)
N2 0.0125(4) 0.0123(4) 0.0117(4) 0.0045(3) 0.0024(3) 0.0025(3)
N1 0.0131(4) 0.0118(4) 0.0113(4) 0.0039(3) 0.0019(3) 0.0019(3)
C5 0.0126(5) 0.0126(5) 0.0121(5) 0.0029(4) 0.0018(4) 0.0012(4)
C13 0.0115(5) 0.0118(5) 0.0107(4) 0.0035(4) 0.0004(4) 0.0007(4)
C1 0.0134(5) 0.0132(5) 0.0115(5) 0.0017(4) 0.0021(4) 0.0041(4)
C30 0.0133(5) 0.0156(5) 0.0138(5) 0.0058(4) 0.0017(4) 0.0015(4)
C26 0.0134(5) 0.0150(5) 0.0119(5) 0.0036(4) 0.0021(4) 0.0020(4)
C25 0.0137(5) 0.0131(5) 0.0113(4) 0.0048(4) 0.0026(4) 0.0030(4)
C2 0.0156(5) 0.0112(5) 0.0124(5) 0.0021(4) 0.0020(4) 0.0036(4)
C15 0.0143(5) 0.0148(5) 0.0138(5) 0.0037(4) 0.0042(4) 0.0041(4)
C14 0.0151(5) 0.0136(5) 0.0148(5) 0.0039(4) 0.0037(4) 0.0037(4)
C21 0.0151(5) 0.0137(5) 0.0142(5) 0.0050(4) 0.0004(4) 0.0012(4)
C17 0.0149(5) 0.0136(5) 0.0154(5) 0.0041(4) 0.0006(4) 0.0011(4)
C16 0.0134(5) 0.0126(5) 0.0132(5) 0.0058(4) 0.0024(4) 0.0019(4)
C22 0.0178(5) 0.0162(5) 0.0176(5) 0.0059(4) -0.0027(4) -0.0022(4)
C8 0.0161(5) 0.0163(5) 0.0204(6) 0.0056(4) -0.0004(4) -0.0027(4)
C6 0.0144(5) 0.0155(5) 0.0183(5) 0.0035(4) 0.0023(4) -0.0007(4)
C7 0.0141(5) 0.0115(5) 0.0126(5) 0.0022(4) 0.0002(4) 0.0005(4)
C20 0.0204(6) 0.0207(6) 0.0143(5) 0.0074(4) 0.0007(4) -0.0006(5)
C10 0.0173(5) 0.0151(5) 0.0104(5) 0.0015(4) 0.0008(4) 0.0035(4)
C9 0.0158(5) 0.0153(5) 0.0110(5) 0.0030(4) 0.0027(4) 0.0042(4)
C29 0.0164(5) 0.0165(5) 0.0183(5) 0.0087(4) 0.0022(4) 0.0014(4)
C27 0.0142(5) 0.0188(5) 0.0153(5) 0.0068(4) 0.0008(4) 0.0040(4)
C28 0.0178(5) 0.0180(5) 0.0166(5) 0.0088(4) 0.0029(4) 0.0046(4)
C31 0.0152(5) 0.0168(5) 0.0172(5) 0.0044(4) -0.0001(4) -0.0008(4)
C18 0.0179(5) 0.0159(5) 0.0213(6) 0.0078(5) 0.0013(4) -0.0022(4)
C3 0.0159(5) 0.0206(6) 0.0149(5) 0.0033(4) -0.0012(4) 0.0051(4)
C4 0.0243(6) 0.0143(5) 0.0188(5) 0.0064(4) 0.0017(5) 0.0028(4)
C35 0.0195(6) 0.0223(6) 0.0198(6) 0.0037(5) -0.0025(5) -0.0031(5)
C32 0.0129(5) 0.0217(6) 0.0228(6) 0.0110(5) -0.0003(4) 0.0007(4)
C23 0.0242(6) 0.0198(6) 0.0163(5) 0.0024(5) -0.0012(5) -0.0041(5)
C11 0.0214(6) 0.0231(6) 0.0152(5) 0.0061(5) 0.0068(4) 0.0041(5)
C12 0.0252(6) 0.0231(6) 0.0132(5) -0.0012(5) -0.0012(5) -0.0001(5)
C19 0.0199(6) 0.0220(6) 0.0198(6) 0.0116(5) 0.0029(5) -0.0004(5)
C33 0.0230(6) 0.0244(6) 0.0287(7) 0.0170(5) 0.0001(5) 0.0047(5)
C34 0.0248(6) 0.0283(7) 0.0264(7) 0.0152(6) 0.0059(5) 0.0090(5)
C24 0.0345(8) 0.0379(8) 0.0265(7) 0.0202(6) 0.0033(6) -0.0084(6)
B1 0.0123(5) 0.0120(5) 0.0114(5) 0.0025(4) 0.0014(4) 0.0021(4)
C36 0.0337(8) 0.0447(9) 0.0281(7) 0.0139(7) 0.0066(6) 0.0180(7)

loop_
_atom_type_symbol
_atom_type_description
_atom_type_scat_dispersion_real
_atom_type_scat_dispersion_imag
_atom_type_scat_source
C C 0.0033 0.0016 'International Tables Vol C Tables 4.2.6.8 and 6.1.1.4'
H H 0.0000 0.0000 'International Tables Vol C Tables 4.2.6.8 and 6.1.1.4'
B B 0.0013 0.0007 'International Tables Vol C Tables 4.2.6.8 and 6.1.1.4'
Cl Cl 0.1484 0.1585 'International Tables Vol C Tables 4.2.6.8 and 6.1.1.4'
N N 0.0061 0.0033 'International Tables Vol C Tables 4.2.6.8 and 6.1.1.4'

loop_
_geom_angle_atom_site_label_1
_geom_angle_atom_site_label_2
_geom_angle_atom_site_label_3
_geom_angle
_geom_angle_site_symmetry_1
_geom_angle_site_symmetry_3
_geom_angle_publ_flag
C13 N2 C25 125.96(10) . . ?
C13 N2 C15 110.60(10) . . ?
C15 N2 C25 122.99(10) . . ?
C13 N1 C14 110.39(10) . . ?
C13 N1 C16 125.45(10) . . ?
C14 N1 C16 124.03(10) . . ?
C1 C5 C6 116.09(10) . . ?
C1 C5 B1 69.82(8) . . ?
C6 C5 B1 125.09(10) . . ?
C9 C5 C1 112.43(10) . . ?
C9 C5 C6 117.99(10) . . ?
C9 C5 B1 106.17(9) . . ?
N2 C13 N1 105.21(10) . . ?
N2 C13 B1 131.53(10) . . ?
N1 C13 B1 122.85(10) . . ?
C5 C1 B1 57.92(7) . . ?
C2 C1 C5 110.21(10) . . ?
C2 C1 C3 124.20(11) . . ?
C2 C1 B1 67.56(8) . . ?
C3 C1 C5 125.25(10) . . ?
C3 C1 B1 137.77(10) . . ?
C25 C30 C29 117.41(11) . . ?
C25 C30 C32 122.26(11) . . ?
C29 C30 C32 120.25(11) . . ?
C25 C26 C31 121.11(11) . . ?
C27 C26 C25 117.32(11) . . ?
C27 C26 C31 121.42(11) . . ?
C30 C25 N2 119.55(10) . . ?
C30 C25 C26 122.88(11) . . ?
C26 C25 N2 117.40(10) . . ?
C1 C2 C7 110.04(10) . . ?
C1 C2 C4 125.17(11) . . ?
C1 C2 B1 66.97(8) . . ?
C7 C2 B1 58.12(7) . . ?
C4 C2 C7 124.63(11) . . ?
C4 C2 B1 139.65(10) . . ?
N2 C15 H15 126.5 . . ?
C14 C15 N2 106.92(10) . . ?
C14 C15 H15 126.5 . . ?
N1 C14 H14 126.6 . . ?
C15 C14 N1 106.88(10) . . ?
C15 C14 H14 126.6 . . ?
C16 C21 C22 123.09(11) . . ?
C16 C21 C20 117.51(11) . . ?
C20 C21 C22 119.36(11) . . ?
C16 C17 C23 122.07(11) . . ?
C18 C17 C16 117.59(11) . . ?
C18 C17 C23 120.34(11) . . ?
C21 C16 N1 119.82(10) . . ?
C21 C16 C17 122.44(11) . . ?
C17 C16 N1 117.74(10) . . ?
C21 C22 H22A 109.5 . . ?
C21 C22 H22B 109.5 . . ?
C21 C22 H22C 109.5 . . ?
H22A C22 H22B 109.5 . . ?
H22A C22 H22C 109.5 . . ?
H22B C22 H22C 109.5 . . ?
H8A C8 H8B 109.5 . . ?
H8A C8 H8C 109.5 . . ?
H8B C8 H8C 109.5 . . ?
C7 C8 H8A 109.5 . . ?
C7 C8 H8B 109.5 . . ?
C7 C8 H8C 109.5 . . ?
C5 C6 H6A 109.5 . . ?
C5 C6 H6B 109.5 . . ?
C5 C6 H6C 109.5 . . ?
H6A C6 H6B 109.5 . . ?
H6A C6 H6C 109.5 . . ?
H6B C6 H6C 109.5 . . ?
C2 C7 C8 116.10(10) . . ?
C2 C7 C10 112.57(10) . . ?
C2 C7 B1 70.19(8) . . ?
C8 C7 C10 117.96(10) . . ?
C8 C7 B1 124.83(10) . . ?
C10 C7 B1 106.11(9) . . ?
C21 C20 H20 119.0 . . ?
C19 C20 C21 121.94(12) . . ?
C19 C20 H20 119.0 . . ?
C9 C10 C7 111.15(10) . . ?
C9 C10 C12 128.30(11) . . ?
C12 C10 C7 120.31(11) . . ?
C10 C9 C5 111.29(10) . . ?
C10 C9 C11 128.14(11) . . ?
C11 C9 C5 120.46(11) . . ?
C30 C29 H29 119.2 . . ?
C28 C29 C30 121.54(11) . . ?
C28 C29 H29 119.2 . . ?
C26 C27 H27 119.1 . . ?
C26 C27 C28 121.78(11) . . ?
C28 C27 H27 119.1 . . ?
C29 C28 C27 118.83(11) . . ?
C29 C28 C33 120.31(11) . . ?
C27 C28 C33 120.84(11) . . ?
C26 C31 H31A 109.5 . . ?
C26 C31 H31B 109.5 . . ?
C26 C31 H31C 109.5 . . ?
H31A C31 H31B 109.5 . . ?
H31A C31 H31C 109.5 . . ?
H31B C31 H31C 109.5 . . ?
C17 C18 H18 119.1 . . ?
C17 C18 C19 121.87(11) . . ?
C19 C18 H18 119.1 . . ?
C1 C3 H3A 109.5 . . ?
C1 C3 H3B 109.5 . . ?
C1 C3 H3C 109.5 . . ?
H3A C3 H3B 109.5 . . ?
H3A C3 H3C 109.5 . . ?
H3B C3 H3C 109.5 . . ?
C2 C4 H4A 109.5 . . ?
C2 C4 H4B 109.5 . . ?
C2 C4 H4C 109.5 . . ?
H4A C4 H4B 109.5 . . ?
H4A C4 H4C 109.5 . . ?
H4B C4 H4C 109.5 . . ?
Cl7 C35 H35A 109.5 . . ?
Cl7 C35 H35B 109.5 . . ?
Cl6 C35 Cl7 110.80(7) . . ?
Cl6 C35 H35A 109.5 . . ?
Cl6 C35 H35B 109.5 . . ?
H35A C35 H35B 108.1 . . ?
C30 C32 H32A 109.5 . . ?
C30 C32 H32B 109.5 . . ?
C30 C32 H32C 109.5 . . ?
H32A C32 H32B 109.5 . . ?
H32A C32 H32C 109.5 . . ?
H32B C32 H32C 109.5 . . ?
C17 C23 H23A 109.5 . . ?
C17 C23 H23B 109.5 . . ?
C17 C23 H23C 109.5 . . ?
H23A C23 H23B 109.5 . . ?
H23A C23 H23C 109.5 . . ?
H23B C23 H23C 109.5 . . ?
C9 C11 H11A 109.5 . . ?
C9 C11 H11B 109.5 . . ?
C9 C11 H11C 109.5 . . ?
H11A C11 H11B 109.5 . . ?
H11A C11 H11C 109.5 . . ?
H11B C11 H11C 109.5 . . ?
C10 C12 H12A 109.5 . . ?
C10 C12 H12B 109.5 . . ?
C10 C12 H12C 109.5 . . ?
H12A C12 H12B 109.5 . . ?
H12A C12 H12C 109.5 . . ?
H12B C12 H12C 109.5 . . ?
C20 C19 C18 118.55(11) . . ?
C20 C19 C24 120.74(12) . . ?
C18 C19 C24 120.70(12) . . ?
C28 C33 H33A 109.5 . . ?
C28 C33 H33B 109.5 . . ?
C28 C33 H33C 109.5 . . ?
H33A C33 H33B 109.5 . . ?
H33A C33 H33C 109.5 . . ?
H33B C33 H33C 109.5 . . ?
Cl5 C34 H34A 109.3 . . ?
Cl5 C34 H34B 109.3 . . ?
Cl4 C34 Cl5 111.70(8) . . ?
Cl4 C34 H34A 109.3 . . ?
Cl4 C34 H34B 109.3 . . ?
H34A C34 H34B 107.9 . . ?
C19 C24 H24A 109.5 . . ?
C19 C24 H24B 109.5 . . ?
C19 C24 H24C 109.5 . . ?
H24A C24 H24B 109.5 . . ?
H24A C24 H24C 109.5 . . ?
H24B C24 H24C 109.5 . . ?
C5 B1 C1 52.26(7) . . ?
C5 B1 C2 88.02(8) . . ?
C5 B1 C7 96.78(9) . . ?
C13 B1 C5 130.35(10) . . ?
C13 B1 C1 132.23(10) . . ?
C13 B1 C2 131.86(10) . . ?
C13 B1 C7 129.77(10) . . ?
C1 B1 C2 45.47(6) . . ?
C7 B1 C1 87.61(8) . . ?
C7 B1 C2 51.69(7) . . ?
Cl2 C36 H36A 109.2 . . ?
Cl2 C36 H36B 109.2 . . ?
Cl3 C36 Cl2 111.87(10) . . ?
Cl3 C36 H36A 109.2 . . ?
Cl3 C36 H36B 109.2 . . ?
H36A C36 H36B 107.9 . . ?

loop_
_geom_bond_atom_site_label_1
_geom_bond_atom_site_label_2
_geom_bond_distance
_geom_bond_site_symmetry_2
_geom_bond_publ_flag
Cl7 C35 1.7777(15) . ?
Cl6 C35 1.7734(14) . ?
Cl5 C34 1.7674(15) . ?
Cl4 C34 1.7476(16) . ?
Cl2 C36 1.763(2) . ?
Cl3 C36 1.7599(18) . ?
N2 C13 1.3549(14) . ?
N2 C25 1.4433(15) . ?
N2 C15 1.3836(15) . ?
N1 C13 1.3616(15) . ?
N1 C14 1.3840(15) . ?
N1 C16 1.4460(14) . ?
C5 C1 1.5151(16) . ?
C5 C6 1.5160(16) . ?
C5 C9 1.5147(16) . ?
C5 B1 1.6232(17) . ?
C13 B1 1.5753(17) . ?
C1 C2 1.3929(16) . ?
C1 C3 1.4989(17) . ?
C1 B1 1.7983(18) . ?
C30 C25 1.3977(16) . ?
C30 C29 1.4007(16) . ?
C30 C32 1.5059(17) . ?
C26 C25 1.4023(16) . ?
C26 C27 1.3933(16) . ?
C26 C31 1.5091(17) . ?
C2 C7 1.5063(16) . ?
C2 C4 1.5003(17) . ?
C2 B1 1.8061(17) . ?
C15 H15 0.9500 . ?
C15 C14 1.3535(16) . ?
C14 H14 0.9500 . ?
C21 C16 1.3947(16) . ?
C21 C22 1.5039(17) . ?
C21 C20 1.3995(17) . ?
C17 C16 1.4044(16) . ?
C17 C18 1.3925(17) . ?
C17 C23 1.5080(17) . ?
C22 H22A 0.9800 . ?
C22 H22B 0.9800 . ?
C22 H22C 0.9800 . ?
C8 H8A 0.9800 . ?
C8 H8B 0.9800 . ?
C8 H8C 0.9800 . ?
C8 C7 1.5135(17) . ?
C6 H6A 0.9800 . ?
C6 H6B 0.9800 . ?
C6 H6C 0.9800 . ?
C7 C10 1.5146(17) . ?
C7 B1 1.6302(17) . ?
C20 H20 0.9500 . ?
C20 C19 1.3907(18) . ?
C10 C9 1.3360(17) . ?
C10 C12 1.5025(17) . ?
C9 C11 1.4994(17) . ?
C29 H29 0.9500 . ?
C29 C28 1.3952(17) . ?
C27 H27 0.9500 . ?
C27 C28 1.4000(17) . ?
C28 C33 1.5077(17) . ?
C31 H31A 0.9800 . ?
C31 H31B 0.9800 . ?
C31 H31C 0.9800 . ?
C18 H18 0.9500 . ?
C18 C19 1.3958(18) . ?
C3 H3A 0.9800 . ?
C3 H3B 0.9800 . ?
C3 H3C 0.9800 . ?
C4 H4A 0.9800 . ?
C4 H4B 0.9800 . ?
C4 H4C 0.9800 . ?
C35 H35A 0.9900 . ?
C35 H35B 0.9900 . ?
C32 H32A 0.9800 . ?
C32 H32B 0.9800 . ?
C32 H32C 0.9800 . ?
C23 H23A 0.9800 . ?
C23 H23B 0.9800 . ?
C23 H23C 0.9800 . ?
C11 H11A 0.9800 . ?
C11 H11B 0.9800 . ?
C11 H11C 0.9800 . ?
C12 H12A 0.9800 . ?
C12 H12B 0.9800 . ?
C12 H12C 0.9800 . ?
C19 C24 1.5107(19) . ?
C33 H33A 0.9800 . ?
C33 H33B 0.9800 . ?
C33 H33C 0.9800 . ?
C34 H34A 0.9900 . ?
C34 H34B 0.9900 . ?
C24 H24A 0.9800 . ?
C24 H24B 0.9800 . ?
C24 H24C 0.9800 . ?
C36 H36A 0.9900 . ?
C36 H36B 0.9900 . ?

loop_
_geom_torsion_atom_site_label_1
_geom_torsion_atom_site_label_2
_geom_torsion_atom_site_label_3
_geom_torsion_atom_site_label_4
_geom_torsion
_geom_torsion_site_symmetry_1
_geom_torsion_site_symmetry_2
_geom_torsion_site_symmetry_3
_geom_torsion_site_symmetry_4
_geom_torsion_publ_flag
N2 C13 B1 C5 135.07(13) . . . . ?
N2 C13 B1 C1 63.35(19) . . . . ?
N2 C13 B1 C2 0.6(2) . . . . ?
N2 C13 B1 C7 -69.66(18) . . . . ?
N2 C15 C14 N1 0.33(13) . . . . ?
N1 C13 B1 C5 -53.40(17) . . . . ?
N1 C13 B1 C1 -125.13(13) . . . . ?
N1 C13 B1 C2 172.16(11) . . . . ?
N1 C13 B1 C7 101.87(14) . . . . ?
C5 C1 C2 C7 0.12(13) . . . . ?
C5 C1 C2 C4 175.66(11) . . . . ?
C5 C1 C2 B1 40.14(9) . . . . ?
C5 C1 B1 C13 113.77(14) . . . . ?
C5 C1 B1 C2 -134.43(10) . . . . ?
C5 C1 B1 C7 -100.47(9) . . . . ?
C13 N2 C25 C30 110.31(13) . . . . ?
C13 N2 C25 C26 -74.21(15) . . . . ?
C13 N2 C15 C14 -0.16(13) . . . . ?
C13 N1 C14 C15 -0.39(13) . . . . ?
C13 N1 C16 C21 -71.77(15) . . . . ?
C13 N1 C16 C17 108.86(13) . . . . ?
C1 C5 C9 C10 -55.43(13) . . . . ?
C1 C5 C9 C11 121.04(12) . . . . ?
C1 C5 B1 C13 -117.24(13) . . . . ?
C1 C5 B1 C2 30.62(7) . . . . ?
C1 C5 B1 C7 81.66(9) . . . . ?
C1 C2 C7 C8 164.14(10) . . . . ?
C1 C2 C7 C10 -55.58(13) . . . . ?
C1 C2 C7 B1 44.18(10) . . . . ?
C1 C2 B1 C5 -34.40(8) . . . . ?
C1 C2 B1 C13 112.61(13) . . . . ?
C1 C2 B1 C7 -134.65(10) . . . . ?
C30 C29 C28 C27 -1.88(19) . . . . ?
C30 C29 C28 C33 179.94(12) . . . . ?
C26 C27 C28 C29 2.19(18) . . . . ?
C26 C27 C28 C33 -179.63(12) . . . . ?
C25 N2 C13 N1 172.38(10) . . . . ?
C25 N2 C13 B1 -14.98(19) . . . . ?
C25 N2 C15 C14 -172.89(10) . . . . ?
C25 C30 C29 C28 -1.78(18) . . . . ?
C25 C26 C27 C28 1.17(18) . . . . ?
C2 C1 B1 C5 134.43(10) . . . . ?
C2 C1 B1 C13 -111.80(14) . . . . ?
C2 C1 B1 C7 33.97(8) . . . . ?
C2 C7 C10 C9 56.42(13) . . . . ?
C2 C7 C10 C12 -118.36(12) . . . . ?
C2 C7 B1 C5 -82.05(9) . . . . ?
C2 C7 B1 C13 116.68(13) . . . . ?
C2 C7 B1 C1 -30.50(7) . . . . ?
C15 N2 C13 N1 -0.08(12) . . . . ?
C15 N2 C13 B1 172.55(11) . . . . ?
C15 N2 C25 C30 -78.11(14) . . . . ?
C15 N2 C25 C26 97.38(13) . . . . ?
C14 N1 C13 N2 0.29(12) . . . . ?
C14 N1 C13 B1 -173.14(10) . . . . ?
C14 N1 C16 C21 112.69(13) . . . . ?
C14 N1 C16 C17 -66.69(15) . . . . ?
C21 C20 C19 C18 0.3(2) . . . . ?
C21 C20 C19 C24 178.66(14) . . . . ?
C17 C18 C19 C20 -1.7(2) . . . . ?
C17 C18 C19 C24 179.87(14) . . . . ?
C16 N1 C13 N2 -175.77(10) . . . . ?
C16 N1 C13 B1 10.79(17) . . . . ?
C16 N1 C14 C15 175.73(10) . . . . ?
C16 C21 C20 C19 2.44(19) . . . . ?
C16 C17 C18 C19 0.39(19) . . . . ?
C22 C21 C16 N1 -5.71(18) . . . . ?
C22 C21 C16 C17 173.63(11) . . . . ?
C22 C21 C20 C19 -175.16(12) . . . . ?
C8 C7 C10 C9 -164.11(11) . . . . ?
C8 C7 C10 C12 21.11(17) . . . . ?
C8 C7 B1 C5 169.34(11) . . . . ?
C8 C7 B1 C13 8.07(19) . . . . ?
C8 C7 B1 C1 -139.11(11) . . . . ?
C8 C7 B1 C2 -108.61(13) . . . . ?
C6 C5 C1 C2 -164.82(10) . . . . ?
C6 C5 C1 C3 8.71(16) . . . . ?
C6 C5 C1 B1 -120.13(11) . . . . ?
C6 C5 C9 C10 165.27(11) . . . . ?
C6 C5 C9 C11 -18.26(16) . . . . ?
C6 C5 B1 C13 -8.91(19) . . . . ?
C6 C5 B1 C1 108.33(13) . . . . ?
C6 C5 B1 C2 138.95(11) . . . . ?
C6 C5 B1 C7 -170.01(11) . . . . ?
C7 C2 B1 C5 100.24(9) . . . . ?
C7 C2 B1 C13 -112.75(14) . . . . ?
C7 C2 B1 C1 134.65(10) . . . . ?
C7 C10 C9 C5 -0.31(14) . . . . ?
C7 C10 C9 C11 -176.44(12) . . . . ?
C20 C21 C16 N1 176.79(11) . . . . ?
C20 C21 C16 C17 -3.87(18) . . . . ?
C10 C7 B1 C5 26.64(11) . . . . ?
C10 C7 B1 C13 -134.62(12) . . . . ?
C10 C7 B1 C1 78.19(9) . . . . ?
C10 C7 B1 C2 108.69(10) . . . . ?
C9 C5 C1 C2 55.06(13) . . . . ?
C9 C5 C1 C3 -131.41(12) . . . . ?
C9 C5 C1 B1 99.75(10) . . . . ?
C9 C5 B1 C13 134.30(12) . . . . ?
C9 C5 B1 C1 -108.46(10) . . . . ?
C9 C5 B1 C2 -77.84(9) . . . . ?
C9 C5 B1 C7 -26.80(11) . . . . ?
C29 C30 C25 N2 -179.38(10) . . . . ?
C29 C30 C25 C26 5.40(17) . . . . ?
C27 C26 C25 N2 179.58(10) . . . . ?
C27 C26 C25 C30 -5.10(17) . . . . ?
C31 C26 C25 N2 -4.79(16) . . . . ?
C31 C26 C25 C30 170.53(11) . . . . ?
C31 C26 C27 C28 -174.45(11) . . . . ?
C18 C17 C16 N1 -178.14(11) . . . . ?
C18 C17 C16 C21 2.50(18) . . . . ?
C3 C1 C2 C7 -173.49(11) . . . . ?
C3 C1 C2 C4 2.05(19) . . . . ?
C3 C1 C2 B1 -133.47(12) . . . . ?
C3 C1 B1 C5 -108.83(16) . . . . ?
C3 C1 B1 C13 4.9(2) . . . . ?
C3 C1 B1 C2 116.74(16) . . . . ?
C3 C1 B1 C7 150.70(14) . . . . ?
C4 C2 C7 C8 -11.42(17) . . . . ?
C4 C2 C7 C10 128.85(12) . . . . ?
C4 C2 C7 B1 -131.39(12) . . . . ?
C4 C2 B1 C5 -152.21(15) . . . . ?
C4 C2 B1 C13 -5.2(2) . . . . ?
C4 C2 B1 C1 -117.80(17) . . . . ?
C4 C2 B1 C7 107.55(17) . . . . ?
C32 C30 C25 N2 3.84(17) . . . . ?
C32 C30 C25 C26 -171.39(11) . . . . ?
C32 C30 C29 C28 175.08(12) . . . . ?
C23 C17 C16 N1 1.42(17) . . . . ?
C23 C17 C16 C21 -177.94(12) . . . . ?
C23 C17 C18 C19 -179.18(13) . . . . ?
C12 C10 C9 C5 173.95(12) . . . . ?
C12 C10 C9 C11 -2.2(2) . . . . ?
B1 C5 C1 C2 -44.69(10) . . . . ?
B1 C5 C1 C3 128.84(12) . . . . ?
B1 C5 C9 C10 18.97(13) . . . . ?
B1 C5 C9 C11 -164.55(11) . . . . ?
B1 C1 C2 C7 -40.02(9) . . . . ?
B1 C1 C2 C4 135.52(13) . . . . ?
B1 C2 C7 C8 119.96(12) . . . . ?
B1 C2 C7 C10 -99.77(10) . . . . ?
B1 C7 C10 C9 -18.39(13) . . . . ?
B1 C7 C10 C12 166.83(11) . . . . ?
